data_4341082
loop_
_publ_author_name
'Alvarez, Bel\'en'
'Alvarez, M. Angeles'
'Amor, Inmaculada'
'Garc\'ia, M Esther'
'Ruiz, Miguel A.'
'Su\'arez, Jaime'

_publ_section_title
;
 Gold(I) and related heterometallic derivatives of dimolybdenum complexes
 with asymmetric phosphinidene bridges.
;
_journal_issue 19
_journal_name_full 'Inorganic chemistry'
_journal_page_first 10325
_journal_page_last 10339
_journal_paper_doi 10.1021/ic501376v
_journal_volume 53
_journal_year 2014
_chemical_compound_source 'synthesis as described'
_chemical_formula_moiety 'C39 H62 Au Mo2 O2 P2, C32 H12 B F24, 0.5(C6 H14)'
_chemical_formula_sum 'C74 H81 Au B F24 Mo2 O2 P2'
_chemical_formula_weight 1919.98
_chemical_name_systematic
;
 ?
;
_space_group_IT_number 2
_symmetry_cell_setting triclinic
_symmetry_Int_Tables_number 2
_symmetry_space_group_name_Hall '-P 1'
_symmetry_space_group_name_H-M 'P -1'
_atom_sites_solution_hydrogens geom
_atom_sites_solution_primary direct
_atom_sites_solution_secondary difmap
_audit_conform_dict_location ftp://ftp.iucr.org/pub/cif_core.dic
_audit_conform_dict_name cif_core.dic
_audit_conform_dict_version 2.3
_audit_creation_method 'WinGX routine CIF_UPDATE'
_cell_angle_alpha 75.786(3)
_cell_angle_beta 83.330(3)
_cell_angle_gamma 74.395(3)
_cell_formula_units_Z 2
_cell_length_a 13.8275(5)
_cell_length_b 16.9809(6)
_cell_length_c 17.6409(8)
_cell_measurement_reflns_used 9193
_cell_measurement_temperature 100(2)
_cell_measurement_theta_max 73.5843
_cell_measurement_theta_min 2.5834
_cell_measurement_wavelength 0.71073
_cell_volume 3861.8(3)
_computing_cell_refinement
;
CrysAlis RED, Oxford Diffraction Ltd.,
Version 1.171.31.7 (release 18-10-2006 CrysAlis171 .NET)
(compiled Oct 18 2006,16:28:17)
;
_computing_data_collection
;
CrysAlis CCD, Oxford Diffraction Ltd.,
Version 1.171.31.7 (release 18-10-2006 CrysAlis171 .NET)
(compiled Oct 18 2006,16:28:17)
;
_computing_data_reduction
;
CrysAlis RED, Oxford Diffraction Ltd.,
Version 1.171.31.7 (release 18-10-2006 CrysAlis171 .NET)
(compiled Oct 18 2006,16:28:17)
;
_computing_molecular_graphics 'Ortep-3 for Windows (Farrugia, 1997)'
_computing_publication_material 'WinGX publication routines (Farrugia, 1999)'
_computing_structure_refinement 'SHELXL-97 (Sheldrick, 1997)'
_computing_structure_solution 'DIRDIF (1999)'
_diffrn_ambient_temperature 100(2)
_diffrn_measured_fraction_theta_full 0.949
_diffrn_measured_fraction_theta_max 0.901
_diffrn_measurement_device_type 'ONYX CCD'
_diffrn_measurement_method CCD
_diffrn_radiation_monochromator graphite
_diffrn_radiation_probe x-ray
_diffrn_radiation_source 'Nova (Cu) X-ray Source'
_diffrn_radiation_type CuK\a
_diffrn_radiation_wavelength 1.54184
_diffrn_reflns_av_R_equivalents 0.0735
_diffrn_reflns_av_unetI/netI 0.1287
_diffrn_reflns_limit_h_max 16
_diffrn_reflns_limit_h_min -17
_diffrn_reflns_limit_k_max 21
_diffrn_reflns_limit_k_min -20
_diffrn_reflns_limit_l_max 20
_diffrn_reflns_limit_l_min -21
_diffrn_reflns_number 32372
_diffrn_reflns_theta_full 70
_diffrn_reflns_theta_max 73.82
_diffrn_reflns_theta_min 2.59
_exptl_absorpt_coefficient_mu 7.415
_exptl_absorpt_correction_T_max 0.74
_exptl_absorpt_correction_T_min 0.5284
_exptl_absorpt_correction_type multi-scan
_exptl_absorpt_process_details
;
CrysAlis RED, Oxford Diffraction Ltd.,
Version 1.171.32.5 (release 08-05-2007 CrysAlis171 .NET)
(compiled May  8 2007,13:10:02)
Empirical absorption correction using spherical harmonics,
 implemented in SCALE3 ABSPACK scaling algorithm.
;
_exptl_crystal_colour Blue
_exptl_crystal_density_diffrn 1.651
_exptl_crystal_density_method 'not measured'
_exptl_crystal_description prism
_exptl_crystal_F_000 1910
_exptl_crystal_size_max 0.10
_exptl_crystal_size_mid 0.07
_exptl_crystal_size_min 0.04
_refine_diff_density_max 1.401
_refine_diff_density_min -2.061
_refine_diff_density_rms 0.139
_refine_ls_extinction_method none
_refine_ls_goodness_of_fit_ref 0.863
_refine_ls_hydrogen_treatment mixed
_refine_ls_matrix_type full
_refine_ls_number_parameters 964
_refine_ls_number_reflns 14100
_refine_ls_number_restraints 0
_refine_ls_restrained_S_all 0.863
_refine_ls_R_factor_all 0.0936
_refine_ls_R_factor_gt 0.047
_refine_ls_shift/su_max 0.01
_refine_ls_shift/su_mean 0
_refine_ls_structure_factor_coef Fsqd
_refine_ls_weighting_details 'calc w=1/[\s^2^(Fo^2^)+(0.0506P)^2^+0.0000P] where P=(Fo^2^+2Fc^2^)/3'
_refine_ls_weighting_scheme calc
_refine_ls_wR_factor_gt 0.0977
_refine_ls_wR_factor_ref 0.1138
_reflns_number_gt 8047
_reflns_number_total 14100
_reflns_threshold_expression >2sigma(I)
_cod_data_source_file ic501376v_si_001.cif
_cod_data_source_block compound15d
_cod_depositor_comments 'Adding full bibliography for 4341078--4341084.cif.'
_cod_database_code 4341082

loop_
_symmetry_equiv_pos_as_xyz
'x, y, z'
'-x, -y, -z'

loop_
_atom_site_label
_atom_site_type_symbol
_atom_site_fract_x
_atom_site_fract_y
_atom_site_fract_z
_atom_site_U_iso_or_equiv
_atom_site_adp_type
_atom_site_occupancy
_atom_site_symmetry_multiplicity
_atom_site_calc_flag
_atom_site_refinement_flags
_atom_site_disorder_assembly
_atom_site_disorder_group
Mo1 Mo 0.20143(4) 0.20982(4) 0.13665(4) 0.03004(15) Uani 1 1 d . A .
Mo2 Mo -0.05106(4) 0.31300(3) -0.04230(4) 0.02313(14) Uani 1 1 d . . .
Au1 Au -0.00001(2) 0.22462(2) 0.19096(2) 0.02965(10) Uani 1 1 d . . .
P1 P 0.06856(14) 0.22062(11) 0.05891(11) 0.0263(4) Uani 1 1 d . A .
P2 P -0.09676(15) 0.21661(15) 0.30738(13) 0.0385(5) Uani 1 1 d . A .
O1 O 0.1479(4) 0.3679(3) 0.2075(4) 0.0451(15) Uani 1 1 d . . .
O2 O 0.2713(5) 0.3437(4) 0.0030(4) 0.0544(17) Uani 1 1 d . . .
C1 C 0.1655(6) 0.3090(5) 0.1819(5) 0.0352(19) Uani 1 1 d . A .
C2 C 0.2450(6) 0.2918(5) 0.0527(5) 0.042(2) Uani 1 1 d . A .
C3 C 0.2457(11) 0.0959(10) 0.2453(9) 0.030(3) Uiso 0.6 1 d P A 1
H3 H 0.2089 0.0927 0.2931 0.036 Uiso 0.6 1 calc PR A 1
C4 C 0.2331(14) 0.0631(10) 0.1847(13) 0.046(4) Uiso 0.6 1 d P A 1
H4 H 0.1839 0.0348 0.1854 0.055 Uiso 0.6 1 calc PR A 1
C5 C 0.3022(14) 0.0768(10) 0.1220(10) 0.038(4) Uiso 0.6 1 d P A 1
H5 H 0.3073 0.0592 0.0754 0.045 Uiso 0.6 1 calc PR A 1
C6 C 0.3646(11) 0.1236(10) 0.1429(10) 0.033(4) Uiso 0.6 1 d P A 1
H6 H 0.4175 0.1407 0.1116 0.039 Uiso 0.6 1 calc PR A 1
C7 C 0.3327(12) 0.1396(8) 0.2191(10) 0.029(3) Uiso 0.6 1 d P A 1
H7 H 0.3583 0.1692 0.2464 0.035 Uiso 0.6 1 calc PR A 1
C3B C 0.2302(19) 0.0746(16) 0.2212(19) 0.043(6) Uiso 0.4 1 d P A 2
H3B H 0.1786 0.0518 0.2482 0.052 Uiso 0.4 1 calc PR A 2
C4B C 0.270(2) 0.0659(15) 0.1504(19) 0.041(6) Uiso 0.4 1 d P A 2
H4B H 0.2471 0.0401 0.1178 0.049 Uiso 0.4 1 calc PR A 2
C5B C 0.3457(17) 0.0993(14) 0.1345(12) 0.024(5) Uiso 0.4 1 d P A 2
H5B H 0.3887 0.095 0.0903 0.029 Uiso 0.4 1 calc PR A 2
C6B C 0.3569(18) 0.1402(14) 0.1868(18) 0.039(6) Uiso 0.4 1 d P A 2
H6B H 0.4032 0.1717 0.1844 0.047 Uiso 0.4 1 calc PR A 2
C7B C 0.2805(15) 0.1247(11) 0.2488(11) 0.018(4) Uiso 0.4 1 d P A 2
H7B H 0.2675 0.1431 0.2954 0.021 Uiso 0.4 1 calc PR A 2
C8 C 0.0092(6) 0.3991(4) 0.0123(5) 0.036(2) Uani 1 1 d . A .
H8 H 0.0671 0.3783 0.0404 0.043 Uiso 1 1 calc R . .
C9 C -0.0884(6) 0.4016(4) 0.0453(5) 0.0342(19) Uani 1 1 d . A .
H9 H -0.1059 0.3834 0.098 0.041 Uiso 1 1 calc R . .
C10 C -0.1540(6) 0.4357(4) -0.0141(5) 0.0352(19) Uani 1 1 d . A .
H10 H -0.2235 0.4441 -0.0087 0.042 Uiso 1 1 calc R . .
C11 C -0.0958(6) 0.4563(5) -0.0864(5) 0.042(2) Uani 1 1 d . A .
H11 H -0.121 0.4809 -0.1356 0.05 Uiso 1 1 calc R . .
C12 C 0.0078(6) 0.4320(5) -0.0682(5) 0.039(2) Uani 1 1 d . A .
H12 H 0.0628 0.4371 -0.1031 0.047 Uiso 1 1 calc R . .
C13 C -0.1507(5) 0.3254(5) -0.1487(5) 0.0321(18) Uani 1 1 d . A .
C14 C -0.1841(5) 0.2784(4) -0.0776(4) 0.0248(16) Uani 1 1 d . A .
H14 H -0.2476 0.2987 -0.0555 0.03 Uiso 1 1 calc R . .
C15 C -0.1224(5) 0.2005(4) -0.0392(5) 0.0288(17) Uani 1 1 d . A .
C16 C -0.0199(5) 0.1812(4) -0.0697(4) 0.0263(16) Uani 1 1 d . A .
H16 H 0.022 0.1303 -0.0463 0.032 Uiso 1 1 calc R . .
C17 C 0.0222(5) 0.2330(4) -0.1318(5) 0.0258(17) Uani 1 1 d . A .
C18 C -0.0471(5) 0.3072(4) -0.1700(4) 0.0216(15) Uani 1 1 d . A .
H18 H -0.0228 0.3449 -0.2104 0.026 Uiso 1 1 calc R . .
C19 C -0.2305(6) 0.3908(5) -0.2026(5) 0.0334(18) Uani 1 1 d . . .
C20 C -0.1832(6) 0.4412(5) -0.2747(5) 0.046(2) Uani 1 1 d . A .
H20A H -0.2347 0.4743 -0.3098 0.069 Uiso 1 1 calc R . .
H20B H -0.1344 0.4034 -0.3009 0.069 Uiso 1 1 calc R . .
H20C H -0.151 0.4775 -0.2587 0.069 Uiso 1 1 calc R . .
C21 C -0.2865(6) 0.3370(5) -0.2310(5) 0.045(2) Uani 1 1 d . A .
H21A H -0.32 0.3073 -0.1869 0.068 Uiso 1 1 calc R . .
H21B H -0.2392 0.2975 -0.2563 0.068 Uiso 1 1 calc R . .
H21C H -0.3352 0.3727 -0.2673 0.068 Uiso 1 1 calc R . .
C22 C -0.3080(6) 0.4509(5) -0.1598(5) 0.041(2) Uani 1 1 d . A .
H22A H -0.331 0.4196 -0.1113 0.061 Uiso 1 1 calc R . .
H22B H -0.364 0.4793 -0.192 0.061 Uiso 1 1 calc R . .
H22C H -0.2774 0.4914 -0.1495 0.061 Uiso 1 1 calc R . .
C23 C -0.1686(5) 0.1381(5) 0.0190(5) 0.0327(18) Uani 1 1 d . . .
C24 C -0.0979(7) 0.0804(5) 0.0806(5) 0.050(2) Uani 1 1 d . A .
H24A H -0.1278 0.0365 0.1101 0.075 Uiso 1 1 calc R . .
H24B H -0.0858 0.112 0.1153 0.075 Uiso 1 1 calc R . .
H24C H -0.0353 0.0562 0.0555 0.075 Uiso 1 1 calc R . .
C25 C -0.1975(7) 0.0836(5) -0.0288(6) 0.050(2) Uani 1 1 d . A .
H25A H -0.1376 0.0485 -0.0477 0.074 Uiso 1 1 calc R . .
H25B H -0.235 0.1193 -0.0723 0.074 Uiso 1 1 calc R . .
H25C H -0.2379 0.0493 0.004 0.074 Uiso 1 1 calc R . .
C26 C -0.2648(7) 0.1802(6) 0.0601(7) 0.072(4) Uani 1 1 d . A .
H26A H -0.3028 0.1397 0.083 0.109 Uiso 1 1 calc R . .
H26B H -0.3042 0.2248 0.0227 0.109 Uiso 1 1 calc R . .
H26C H -0.2481 0.2026 0.1003 0.109 Uiso 1 1 calc R . .
C27 C 0.1278(5) 0.2092(5) -0.1680(5) 0.0310(18) Uani 1 1 d . . .
C28 C 0.1790(6) 0.2820(5) -0.1898(5) 0.0352(19) Uani 1 1 d . A .
H28A H 0.14 0.3275 -0.2267 0.053 Uiso 1 1 calc R . .
H28B H 0.2452 0.2635 -0.2128 0.053 Uiso 1 1 calc R . .
H28C H 0.1839 0.3006 -0.1436 0.053 Uiso 1 1 calc R . .
C29 C 0.1967(6) 0.1385(5) -0.1121(5) 0.038(2) Uani 1 1 d . A .
H29A H 0.1994 0.1559 -0.0648 0.057 Uiso 1 1 calc R . .
H29B H 0.2631 0.1258 -0.1365 0.057 Uiso 1 1 calc R . .
H29C H 0.1709 0.0895 -0.1 0.057 Uiso 1 1 calc R . .
C30 C 0.1211(5) 0.1773(5) -0.2420(5) 0.0355(19) Uani 1 1 d . A .
H30A H 0.0883 0.1322 -0.2279 0.053 Uiso 1 1 calc R . .
H30B H 0.1876 0.1577 -0.2639 0.053 Uiso 1 1 calc R . .
H30C H 0.0833 0.2224 -0.28 0.053 Uiso 1 1 calc R . .
C31 C -0.0563(5) 0.2696(5) 0.3734(5) 0.0335(18) Uani 1 1 d . . .
H31 H -0.0989 0.2637 0.4218 0.04 Uiso 1 1 calc R A .
C32 C 0.0519(6) 0.2264(6) 0.3943(5) 0.045(2) Uani 1 1 d . A .
H32A H 0.0946 0.2273 0.3473 0.067 Uiso 1 1 calc R . .
H32B H 0.0561 0.1693 0.4216 0.067 Uiso 1 1 calc R . .
H32C H 0.0731 0.2552 0.4273 0.067 Uiso 1 1 calc R . .
C33 C -0.0694(7) 0.3601(5) 0.3392(6) 0.061(3) Uani 1 1 d . A .
H33A H -0.0525 0.3864 0.3765 0.092 Uiso 1 1 calc R . .
H33B H -0.1381 0.3852 0.3261 0.092 Uiso 1 1 calc R . .
H33C H -0.0261 0.3678 0.2927 0.092 Uiso 1 1 calc R . .
C34 C -0.0777(13) 0.1053(8) 0.3581(6) 0.101(5) Uani 1 1 d . . .
H34 H -0.0056 0.0895 0.3669 0.121 Uiso 1 1 calc R A .
C35 C -0.1228(10) 0.0895(8) 0.4418(6) 0.088(4) Uani 1 1 d . A .
H35A H -0.1946 0.1103 0.4415 0.132 Uiso 1 1 calc R . .
H35B H -0.0963 0.118 0.4721 0.132 Uiso 1 1 calc R . .
H35C H -0.106 0.0304 0.4645 0.132 Uiso 1 1 calc R . .
C36 C -0.0829(9) 0.0503(6) 0.3101(7) 0.084(4) Uani 1 1 d . A .
H36A H -0.0677 -0.0065 0.3402 0.126 Uiso 1 1 calc R . .
H36B H -0.0351 0.0556 0.2663 0.126 Uiso 1 1 calc R . .
H36C H -0.1494 0.0648 0.2916 0.126 Uiso 1 1 calc R . .
C37 C -0.2310(6) 0.2554(10) 0.2966(7) 0.099(5) Uani 1 1 d . A 1
H37 H -0.251 0.2046 0.2955 0.118 Uiso 1 1 calc R A 1
C38 C -0.2629(7) 0.3087(6) 0.2246(5) 0.063(3) Uani 1 1 d . A 1
H38A H -0.3343 0.3178 0.2228 0.095 Uiso 1 1 calc R A 1
H38B H -0.2294 0.2832 0.1826 0.095 Uiso 1 1 calc R A 1
H38C H -0.2468 0.3614 0.2193 0.095 Uiso 1 1 calc R A 1
C39 C -0.2953(7) 0.2835(7) 0.3670(6) 0.071(3) Uani 1 1 d . A 1
H39A H -0.2713 0.3258 0.3809 0.107 Uiso 1 1 calc R A 1
H39B H -0.2907 0.2362 0.4106 0.107 Uiso 1 1 calc R A 1
H39C H -0.3641 0.3059 0.3534 0.107 Uiso 1 1 calc R A 1
B1 B 0.4965(6) 0.2266(5) 0.6225(5) 0.0230(18) Uani 1 1 d . . .
C40 C 0.6026(5) 0.2545(4) 0.5954(4) 0.0237(16) Uani 1 1 d . . .
C41 C 0.6072(5) 0.3353(4) 0.5566(4) 0.0265(17) Uani 1 1 d . . .
H41 H 0.5481 0.3739 0.539 0.032 Uiso 1 1 calc R . .
C42 C 0.6966(6) 0.3610(5) 0.5429(5) 0.0316(18) Uani 1 1 d . . .
C43 C 0.7868(5) 0.3036(4) 0.5692(5) 0.0302(17) Uani 1 1 d . . .
H43 H 0.8471 0.3196 0.5605 0.036 Uiso 1 1 calc R . .
C44 C 0.7839(6) 0.2231(5) 0.6080(5) 0.0299(17) Uani 1 1 d . B .
C45 C 0.6940(5) 0.1989(4) 0.6223(4) 0.0221(16) Uani 1 1 d . . .
H45 H 0.694 0.1447 0.6502 0.027 Uiso 1 1 calc R . .
C46 C 0.6946(6) 0.4489(5) 0.5037(6) 0.041(2) Uani 1 1 d . . .
C47 C 0.8776(6) 0.1610(5) 0.6385(5) 0.038(2) Uani 1 1 d . . .
C48 C 0.4107(5) 0.2751(4) 0.5578(4) 0.0230(16) Uani 1 1 d . . .
C49 C 0.3071(5) 0.3022(4) 0.5775(4) 0.0252(16) Uani 1 1 d . . .
H49 H 0.2859 0.2981 0.63 0.03 Uiso 1 1 calc R . .
C50 C 0.2367(5) 0.3342(4) 0.5222(5) 0.0287(17) Uani 1 1 d . . .
C51 C 0.2638(5) 0.3417(4) 0.4421(4) 0.0266(16) Uani 1 1 d . . .
H51 H 0.2156 0.3639 0.4049 0.032 Uiso 1 1 calc R . .
C52 C 0.3652(5) 0.3151(4) 0.4200(4) 0.0272(16) Uani 1 1 d . . .
C53 C 0.4364(5) 0.2835(4) 0.4767(5) 0.0275(17) Uani 1 1 d . . .
H53 H 0.5039 0.2673 0.4606 0.033 Uiso 1 1 calc R . .
C54 C 0.1280(6) 0.3626(5) 0.5454(5) 0.0345(19) Uani 1 1 d . . .
C55 C 0.3984(6) 0.3245(5) 0.3354(5) 0.0328(18) Uani 1 1 d . . .
C56 C 0.5089(5) 0.1278(4) 0.6256(4) 0.0216(15) Uani 1 1 d . . .
C57 C 0.5791(5) 0.0827(4) 0.5777(5) 0.0273(16) Uani 1 1 d . . .
H57 H 0.623 0.1099 0.5443 0.033 Uiso 1 1 calc R . .
C58 C 0.5863(5) -0.0004(4) 0.5775(4) 0.0253(16) Uani 1 1 d . . .
C59 C 0.5216(6) -0.0443(5) 0.6274(5) 0.0344(19) Uani 1 1 d . . .
H59 H 0.5253 -0.0999 0.6281 0.041 Uiso 1 1 calc R . .
C60 C 0.4517(5) -0.0006(4) 0.6757(4) 0.0286(17) Uani 1 1 d . C .
C61 C 0.4460(5) 0.0818(4) 0.6732(4) 0.0289(17) Uani 1 1 d . . .
H61 H 0.3969 0.1089 0.7054 0.035 Uiso 1 1 calc R . .
C62 C 0.6664(6) -0.0447(5) 0.5278(5) 0.037(2) Uani 1 1 d . . .
C63 C 0.3825(6) -0.0443(4) 0.7309(6) 0.038(2) Uani 1 1 d . . .
C64 C 0.4666(5) 0.2511(4) 0.7068(5) 0.0269(17) Uani 1 1 d . . .
C65 C 0.4225(5) 0.3345(4) 0.7119(5) 0.0276(17) Uani 1 1 d . . .
H65 H 0.4046 0.3752 0.6664 0.033 Uiso 1 1 calc R . .
C66 C 0.4049(5) 0.3576(5) 0.7841(5) 0.0302(17) Uani 1 1 d . . .
C67 C 0.4301(5) 0.2995(4) 0.8528(4) 0.0288(17) Uani 1 1 d . . .
H67 H 0.418 0.3153 0.9005 0.035 Uiso 1 1 calc R . .
C68 C 0.4738(5) 0.2170(4) 0.8492(5) 0.0280(17) Uani 1 1 d . . .
C69 C 0.4917(5) 0.1936(4) 0.7772(4) 0.0262(17) Uani 1 1 d . . .
H69 H 0.5213 0.1378 0.7762 0.031 Uiso 1 1 calc R . .
C70 C 0.3572(6) 0.4475(5) 0.7843(5) 0.0367(19) Uani 1 1 d . . .
C71 C 0.4966(5) 0.1519(5) 0.9218(5) 0.0294(17) Uani 1 1 d . . .
F1 F 0.6399(4) 0.5032(3) 0.5448(4) 0.0698(18) Uani 1 1 d . . .
F2 F 0.7835(4) 0.4654(3) 0.4928(5) 0.086(2) Uani 1 1 d . . .
F3 F 0.6545(6) 0.4723(3) 0.4350(4) 0.092(2) Uani 1 1 d . . .
F4 F 0.9614(8) 0.1759(7) 0.6081(7) 0.042(3) Uiso 0.5 1 d P B 1
F5 F 0.8783(7) 0.0803(6) 0.6291(6) 0.028(2) Uiso 0.5 1 d P B 1
F6 F 0.8873(7) 0.1489(6) 0.7167(6) 0.036(2) Uiso 0.5 1 d P B 1
F4B F 0.9572(8) 0.1695(7) 0.5836(7) 0.042(3) Uiso 0.5 1 d P B 2
F5B F 0.8731(9) 0.0849(8) 0.6578(8) 0.055(4) Uiso 0.5 1 d P B 2
F6B F 0.9046(10) 0.1820(9) 0.7011(8) 0.073(4) Uiso 0.5 1 d P B 2
F7 F 0.0834(3) 0.2991(3) 0.5656(3) 0.0518(14) Uani 1 1 d . . .
F8 F 0.1129(3) 0.3969(3) 0.6077(3) 0.0506(13) Uani 1 1 d . . .
F9 F 0.0740(3) 0.4191(3) 0.4894(3) 0.0574(14) Uani 1 1 d . . .
F10 F 0.4685(4) 0.2556(3) 0.3230(3) 0.0516(13) Uani 1 1 d . . .
F11 F 0.4432(4) 0.3873(3) 0.3094(3) 0.0482(12) Uani 1 1 d . . .
F12 F 0.3252(4) 0.3383(4) 0.2895(3) 0.0675(17) Uani 1 1 d . . .
F13 F 0.6806(3) 0.0026(3) 0.4576(3) 0.0460(12) Uani 1 1 d . . .
F14 F 0.7560(3) -0.0668(3) 0.5593(3) 0.0578(15) Uani 1 1 d . . .
F15 F 0.6475(4) -0.1130(3) 0.5154(4) 0.0695(18) Uani 1 1 d . . .
F16A F 0.3966(8) -0.1219(6) 0.7388(7) 0.046(3) Uiso 0.5 1 d P C 1
F17A F 0.3872(9) -0.0371(7) 0.8082(7) 0.057(3) Uiso 0.5 1 d P C 1
F18A F 0.2848(9) -0.0052(7) 0.7147(7) 0.046(3) Uiso 0.5 1 d P C 1
F16B F 0.3722(7) -0.1135(6) 0.7044(6) 0.036(2) Uiso 0.5 1 d P C 2
F17B F 0.4184(9) -0.0730(8) 0.8019(8) 0.062(3) Uiso 0.5 1 d P C 2
F18B F 0.2916(8) 0.0012(7) 0.7399(7) 0.042(3) Uiso 0.5 1 d P C 2
F19 F 0.3460(5) 0.4642(3) 0.8546(3) 0.0694(18) Uani 1 1 d . . .
F20 F 0.4086(5) 0.4991(3) 0.7417(4) 0.089(2) Uani 1 1 d . . .
F21 F 0.2673(5) 0.4745(3) 0.7560(5) 0.090(2) Uani 1 1 d . . .
F22 F 0.5094(5) 0.1811(3) 0.9816(3) 0.0734(19) Uani 1 1 d . . .
F23 F 0.5809(4) 0.0934(3) 0.9146(3) 0.0742(19) Uani 1 1 d . . .
F24 F 0.4284(5) 0.1096(4) 0.9459(4) 0.088(2) Uani 1 1 d . . .
C91 C 0.4907(6) 0.3201(5) 0.1101(5) 0.048(2) Uani 1 1 d . . .
H91A H 0.4215 0.3366 0.128 0.071 Uiso 1 1 calc R . .
H91B H 0.5288 0.2817 0.1521 0.071 Uiso 1 1 calc R . .
H91C H 0.4953 0.2933 0.0674 0.071 Uiso 1 1 calc R . .
C92 C 0.5328(6) 0.3983(5) 0.0823(5) 0.044(2) Uani 1 1 d . . .
H92A H 0.5252 0.4262 0.1252 0.053 Uiso 1 1 calc R . .
H92B H 0.6042 0.3805 0.0689 0.053 Uiso 1 1 calc R . .
C93 C 0.4825(6) 0.4599(5) 0.0129(5) 0.040(2) Uani 1 1 d . . .
H93A H 0.4106 0.4745 0.0253 0.048 Uiso 1 1 calc R . .
H93B H 0.4938 0.4326 -0.0308 0.048 Uiso 1 1 calc R . .
H1 H 0.062(5) 0.138(4) 0.056(4) 0.022(18) Uiso 1 1 d . . .

loop_
_atom_site_aniso_label
_atom_site_aniso_U_11
_atom_site_aniso_U_22
_atom_site_aniso_U_33
_atom_site_aniso_U_23
_atom_site_aniso_U_13
_atom_site_aniso_U_12
Mo1 0.0256(3) 0.0355(3) 0.0275(4) -0.0042(3) -0.0042(3) -0.0067(3)
Mo2 0.0242(3) 0.0190(3) 0.0263(3) -0.0050(2) -0.0039(3) -0.0047(2)
Au1 0.02731(17) 0.03150(18) 0.0295(2) -0.00516(14) -0.00187(14) -0.00758(13)
P1 0.0281(9) 0.0248(9) 0.0241(10) -0.0035(8) -0.0062(8) -0.0032(8)
P2 0.0331(11) 0.0603(14) 0.0267(12) -0.0061(10) -0.0014(9) -0.0230(10)
O1 0.053(4) 0.033(3) 0.055(4) -0.007(3) -0.011(3) -0.019(3)
O2 0.045(4) 0.057(4) 0.047(4) 0.005(3) 0.009(3) -0.009(3)
C1 0.031(4) 0.036(5) 0.040(5) 0.003(4) -0.015(4) -0.015(4)
C2 0.035(4) 0.048(5) 0.042(6) -0.011(5) -0.003(4) -0.009(4)
C8 0.043(5) 0.016(4) 0.048(5) -0.010(4) -0.014(4) -0.001(3)
C9 0.045(5) 0.022(4) 0.039(5) -0.020(4) 0.001(4) -0.004(3)
C10 0.037(4) 0.023(4) 0.045(5) -0.012(4) -0.007(4) -0.002(3)
C11 0.051(5) 0.027(4) 0.051(6) -0.013(4) -0.012(4) -0.008(4)
C12 0.052(5) 0.027(4) 0.038(5) -0.011(4) -0.002(4) -0.009(4)
C13 0.027(4) 0.041(4) 0.029(5) -0.012(4) -0.001(3) -0.007(3)
C14 0.024(3) 0.029(4) 0.030(4) -0.014(3) -0.003(3) -0.013(3)
C15 0.028(4) 0.029(4) 0.031(4) -0.011(3) 0.000(3) -0.007(3)
C16 0.028(4) 0.018(3) 0.035(5) -0.009(3) -0.005(3) -0.007(3)
C17 0.020(3) 0.025(4) 0.035(5) -0.016(3) 0.004(3) -0.004(3)
C18 0.027(4) 0.019(3) 0.017(4) -0.006(3) -0.010(3) 0.002(3)
C19 0.032(4) 0.035(4) 0.029(5) -0.005(4) -0.014(3) 0.002(3)
C20 0.047(5) 0.046(5) 0.031(5) -0.006(4) -0.008(4) 0.010(4)
C21 0.031(4) 0.060(6) 0.045(6) -0.016(5) -0.020(4) -0.001(4)
C22 0.030(4) 0.047(5) 0.037(5) -0.012(4) -0.007(4) 0.008(4)
C23 0.029(4) 0.031(4) 0.034(5) -0.006(4) 0.005(4) -0.004(3)
C24 0.065(6) 0.055(6) 0.042(6) 0.012(4) -0.022(5) -0.044(5)
C25 0.056(6) 0.049(5) 0.056(6) -0.002(5) -0.025(5) -0.035(5)
C26 0.059(6) 0.050(6) 0.100(10) -0.019(6) 0.049(7) -0.020(5)
C27 0.019(3) 0.039(4) 0.033(5) -0.010(4) -0.002(3) -0.002(3)
C28 0.032(4) 0.037(4) 0.041(5) -0.009(4) 0.002(4) -0.017(4)
C29 0.031(4) 0.041(5) 0.042(5) -0.012(4) 0.002(4) -0.008(4)
C30 0.027(4) 0.046(5) 0.038(5) -0.027(4) 0.002(4) -0.002(4)
C31 0.031(4) 0.048(5) 0.027(4) -0.017(4) 0.003(3) -0.011(4)
C32 0.031(4) 0.070(6) 0.035(5) -0.021(5) -0.005(4) -0.007(4)
C33 0.053(6) 0.045(5) 0.089(9) -0.028(6) 0.006(6) -0.010(5)
C34 0.208(17) 0.088(9) 0.041(7) 0.003(6) 0.004(9) -0.115(11)
C35 0.118(11) 0.115(11) 0.033(6) 0.012(7) 0.003(7) -0.061(9)
C36 0.080(8) 0.044(6) 0.098(10) 0.014(6) 0.003(7) 0.006(6)
C37 0.017(4) 0.210(16) 0.054(8) -0.038(9) -0.001(5) 0.004(7)
C38 0.054(6) 0.072(7) 0.035(6) 0.001(5) -0.004(5) 0.023(5)
C39 0.035(5) 0.125(10) 0.051(7) -0.037(7) 0.006(5) -0.004(6)
B1 0.025(4) 0.019(4) 0.027(5) -0.003(3) -0.004(4) -0.010(3)
C40 0.022(3) 0.024(4) 0.029(4) -0.015(3) -0.006(3) -0.001(3)
C41 0.019(3) 0.030(4) 0.036(5) -0.011(3) -0.002(3) -0.011(3)
C42 0.036(4) 0.029(4) 0.030(4) -0.007(3) -0.001(4) -0.008(3)
C43 0.028(4) 0.032(4) 0.035(5) -0.011(4) -0.001(3) -0.011(3)
C44 0.032(4) 0.030(4) 0.028(4) -0.008(3) -0.001(3) -0.007(3)
C45 0.031(4) 0.017(3) 0.019(4) -0.005(3) -0.004(3) -0.005(3)
C46 0.040(5) 0.037(5) 0.052(6) -0.020(4) 0.013(4) -0.018(4)
C47 0.023(4) 0.050(5) 0.044(6) -0.005(4) -0.008(4) -0.016(4)
C48 0.024(3) 0.013(3) 0.031(4) 0.000(3) -0.006(3) -0.004(3)
C49 0.028(4) 0.026(4) 0.024(4) -0.007(3) 0.004(3) -0.012(3)
C50 0.021(3) 0.030(4) 0.039(5) -0.010(4) -0.001(3) -0.011(3)
C51 0.023(3) 0.022(4) 0.034(5) -0.004(3) -0.009(3) -0.005(3)
C52 0.031(4) 0.024(4) 0.030(4) -0.009(3) 0.000(3) -0.010(3)
C53 0.023(4) 0.026(4) 0.035(5) -0.007(3) -0.005(3) -0.008(3)
C54 0.028(4) 0.043(5) 0.031(5) -0.009(4) -0.004(4) -0.004(4)
C55 0.032(4) 0.035(4) 0.028(4) -0.005(4) -0.010(4) -0.001(3)
C56 0.018(3) 0.023(3) 0.023(4) -0.001(3) -0.004(3) -0.007(3)
C57 0.025(4) 0.025(4) 0.034(5) -0.007(3) 0.002(3) -0.011(3)
C58 0.027(4) 0.024(4) 0.024(4) -0.001(3) -0.005(3) -0.007(3)
C59 0.035(4) 0.027(4) 0.042(5) -0.007(4) -0.016(4) -0.003(3)
C60 0.028(4) 0.027(4) 0.029(4) -0.004(3) -0.011(3) -0.003(3)
C61 0.031(4) 0.027(4) 0.025(4) -0.002(3) -0.003(3) -0.005(3)
C62 0.043(5) 0.030(4) 0.034(5) -0.004(4) 0.000(4) -0.006(4)
C63 0.036(4) 0.017(4) 0.059(6) -0.004(4) -0.009(4) -0.004(3)
C64 0.023(3) 0.024(4) 0.036(5) -0.006(3) -0.008(3) -0.008(3)
C65 0.020(3) 0.029(4) 0.033(5) -0.007(3) -0.005(3) -0.006(3)
C66 0.025(4) 0.037(4) 0.033(5) -0.015(4) -0.003(3) -0.011(3)
C67 0.030(4) 0.032(4) 0.025(4) -0.007(3) -0.002(3) -0.007(3)
C68 0.021(3) 0.032(4) 0.032(4) -0.010(3) 0.001(3) -0.006(3)
C69 0.019(3) 0.030(4) 0.032(4) -0.012(3) 0.000(3) -0.005(3)
C70 0.047(5) 0.029(4) 0.033(5) -0.002(4) -0.012(4) -0.006(4)
C71 0.028(4) 0.031(4) 0.028(4) -0.006(3) -0.003(3) -0.007(3)
F1 0.089(4) 0.030(3) 0.086(5) -0.017(3) 0.030(4) -0.018(3)
F2 0.047(3) 0.042(3) 0.158(7) 0.001(4) 0.018(4) -0.023(3)
F3 0.180(8) 0.043(3) 0.057(4) 0.019(3) -0.043(5) -0.049(4)
F7 0.036(3) 0.055(3) 0.071(4) -0.015(3) 0.006(3) -0.026(2)
F8 0.031(2) 0.068(3) 0.054(3) -0.031(3) 0.003(2) -0.002(2)
F9 0.032(3) 0.071(4) 0.050(3) 0.004(3) -0.007(2) 0.006(2)
F10 0.070(3) 0.040(3) 0.034(3) -0.011(2) 0.003(3) 0.006(2)
F11 0.059(3) 0.039(3) 0.045(3) -0.002(2) 0.004(3) -0.019(2)
F12 0.040(3) 0.128(5) 0.040(3) -0.027(3) -0.010(3) -0.018(3)
F13 0.042(3) 0.056(3) 0.039(3) -0.018(3) -0.001(2) -0.004(2)
F14 0.037(3) 0.076(4) 0.049(3) -0.020(3) -0.016(2) 0.019(2)
F15 0.080(4) 0.043(3) 0.100(5) -0.044(3) 0.031(4) -0.029(3)
F19 0.114(5) 0.037(3) 0.047(4) -0.019(3) -0.008(3) 0.009(3)
F20 0.113(5) 0.031(3) 0.112(6) -0.025(3) 0.061(5) -0.021(3)
F21 0.079(4) 0.045(3) 0.149(7) -0.048(4) -0.053(4) 0.021(3)
F22 0.132(6) 0.050(3) 0.036(3) -0.014(3) -0.031(3) -0.003(3)
F23 0.072(4) 0.065(4) 0.046(4) 0.005(3) 0.002(3) 0.032(3)
F24 0.077(4) 0.126(6) 0.061(4) 0.048(4) -0.034(3) -0.074(4)
C91 0.045(5) 0.056(6) 0.044(6) -0.019(5) -0.007(4) -0.009(4)
C92 0.035(4) 0.058(6) 0.042(6) -0.017(5) -0.013(4) -0.006(4)
C93 0.031(4) 0.042(5) 0.046(6) -0.017(4) 0.003(4) -0.001(4)

loop_
_atom_type_symbol
_atom_type_description
_atom_type_scat_dispersion_real
_atom_type_scat_dispersion_imag
_atom_type_scat_source
C C 0.0181 0.0091 'International Tables Vol C Tables 4.2.6.8 and 6.1.1.4'
H H 0 0 'International Tables Vol C Tables 4.2.6.8 and 6.1.1.4'
Au Au -4.4197 7.298 'International Tables Vol C Tables 4.2.6.8 and 6.1.1.4'
B B 0.009 0.0039 'International Tables Vol C Tables 4.2.6.8 and 6.1.1.4'
F F 0.0727 0.0534 'International Tables Vol C Tables 4.2.6.8 and 6.1.1.4'
Mo Mo -0.0483 2.7339 'International Tables Vol C Tables 4.2.6.8 and 6.1.1.4'
O O 0.0492 0.0322 'International Tables Vol C Tables 4.2.6.8 and 6.1.1.4'
P P 0.2955 0.4335 'International Tables Vol C Tables 4.2.6.8 and 6.1.1.4'

loop_
_geom_angle_atom_site_label_1
_geom_angle_atom_site_label_2
_geom_angle_atom_site_label_3
_geom_angle
_geom_angle_site_symmetry_1
_geom_angle_site_symmetry_3
C2 Mo1 C1 78.5(3) . .
C2 Mo1 C6B 98.0(7) . .
C1 Mo1 C6B 102.0(7) . .
C2 Mo1 C7 109.7(5) . .
C1 Mo1 C7 94.0(4) . .
C6B Mo1 C7 15.5(6) . .
C2 Mo1 C6 90.5(5) . .
C1 Mo1 C6 120.5(5) . .
C6B Mo1 C6 21.6(6) . .
C7 Mo1 C6 35.8(5) . .
C2 Mo1 C7B 131.0(6) . .
C1 Mo1 C7B 92.3(5) . .
C6B Mo1 C7B 36.5(7) . .
C7 Mo1 C7B 22.2(5) . .
C6 Mo1 C7B 53.1(6) . .
C2 Mo1 C4B 122.3(9) . .
C1 Mo1 C4B 149.6(8) . .
C6B Mo1 C4B 56.4(9) . .
C7 Mo1 C4B 59.5(7) . .
C6 Mo1 C4B 45.6(7) . .
C7B Mo1 C4B 57.4(8) . .
C2 Mo1 C5B 97.5(6) . .
C1 Mo1 C5B 134.5(7) . .
C6B Mo1 C5B 33.1(8) . .
C7 Mo1 C5B 44.2(6) . .
C6 Mo1 C5B 14.7(5) . .
C7B Mo1 C5B 56.2(6) . .
C4B Mo1 C5B 32.0(9) . .
C2 Mo1 P1 87.4(3) . .
C1 Mo1 P1 107.0(2) . .
C6B Mo1 P1 151.0(7) . .
C7 Mo1 P1 155.4(3) . .
C6 Mo1 P1 131.0(5) . .
C7B Mo1 P1 140.3(6) . .
C4B Mo1 P1 96.7(6) . .
C5B Mo1 P1 118.1(7) . .
C2 Mo1 C4 140.6(6) . .
C1 Mo1 C4 136.4(6) . .
C6B Mo1 C4 62.5(7) . .
C7 Mo1 C4 59.9(5) . .
C6 Mo1 C4 58.3(6) . .
C7B Mo1 C4 49.9(6) . .
C4B Mo1 C4 18.3(7) . .
C5B Mo1 C4 46.9(7) . .
P1 Mo1 C4 95.6(4) . .
C2 Mo1 C3 147.6(5) . .
C1 Mo1 C3 104.2(5) . .
C6B Mo1 C3 49.6(7) . .
C7 Mo1 C3 38.4(5) . .
C6 Mo1 C3 59.8(5) . .
C7B Mo1 C3 19.3(4) . .
C4B Mo1 C3 46.0(8) . .
C5B Mo1 C3 57.2(6) . .
P1 Mo1 C3 121.2(5) . .
C4 Mo1 C3 33.6(6) . .
C2 Mo1 C3B 151.1(7) . .
C1 Mo1 C3B 119.2(9) . .
C6B Mo1 C3B 57.9(9) . .
C7 Mo1 C3B 50.6(7) . .
C6 Mo1 C3B 61.1(7) . .
C7B Mo1 C3B 35.4(8) . .
C4B Mo1 C3B 32.9(9) . .
C5B Mo1 C3B 53.7(8) . .
P1 Mo1 C3B 106.5(8) . .
C4 Mo1 C3B 17.3(7) . .
C3 Mo1 C3B 17.1(7) . .
P1 Mo1 Au1 55.10(5) . .
C14 Mo2 C18 64.5(3) . .
C14 Mo2 C11 100.7(3) . .
C18 Mo2 C11 86.0(3) . .
C14 Mo2 C8 149.1(3) . .
C18 Mo2 C8 129.3(3) . .
C11 Mo2 C8 58.7(3) . .
C14 Mo2 C12 135.6(3) . .
C18 Mo2 C12 94.8(3) . .
C11 Mo2 C12 36.2(3) . .
C8 Mo2 C12 35.3(3) . .
C14 Mo2 C17 77.5(2) . .
C18 Mo2 C17 36.4(2) . .
C11 Mo2 C17 117.9(3) . .
C8 Mo2 C17 131.3(3) . .
C12 Mo2 C17 109.6(3) . .
C14 Mo2 C10 91.3(3) . .
C18 Mo2 C10 113.8(3) . .
C11 Mo2 C10 36.5(3) . .
C8 Mo2 C10 58.2(3) . .
C12 Mo2 C10 60.3(3) . .
C17 Mo2 C10 150.1(3) . .
C14 Mo2 C16 63.6(2) . .
C18 Mo2 C16 62.7(2) . .
C11 Mo2 C16 148.5(3) . .
C8 Mo2 C16 145.7(3) . .
C12 Mo2 C16 142.9(3) . .
C17 Mo2 C16 35.3(3) . .
C10 Mo2 C16 154.1(3) . .
C14 Mo2 C9 115.8(3) . .
C18 Mo2 C9 144.9(3) . .
C11 Mo2 C9 59.0(3) . .
C8 Mo2 C9 35.1(3) . .
C12 Mo2 C9 59.5(3) . .
C17 Mo2 C9 166.4(3) . .
C10 Mo2 C9 34.4(3) . .
C16 Mo2 C9 151.6(3) . .
C14 Mo2 C15 35.7(2) . .
C18 Mo2 C15 75.7(3) . .
C11 Mo2 C15 136.4(3) . .
C8 Mo2 C15 154.8(3) . .
C12 Mo2 C15 169.4(3) . .
C17 Mo2 C15 65.4(2) . .
C10 Mo2 C15 118.9(3) . .
C16 Mo2 C15 35.7(2) . .
C9 Mo2 C15 126.8(3) . .
C14 Mo2 C13 35.2(3) . .
C18 Mo2 C13 35.0(2) . .
C11 Mo2 C13 79.7(3) . .
C8 Mo2 C13 138.3(3) . .
C12 Mo2 C13 106.9(3) . .
C17 Mo2 C13 63.9(2) . .
C10 Mo2 C13 91.0(3) . .
C16 Mo2 C13 72.3(3) . .
C9 Mo2 C13 125.1(3) . .
C15 Mo2 C13 62.6(3) . .
C14 Mo2 P1 124.65(19) . .
C18 Mo2 P1 127.10(16) . .
C11 Mo2 P1 131.1(2) . .
C8 Mo2 P1 72.5(2) . .
C12 Mo2 P1 99.4(2) . .
C17 Mo2 P1 91.24(19) . .
C10 Mo2 P1 117.5(2) . .
C16 Mo2 P1 76.24(19) . .
C9 Mo2 P1 83.3(2) . .
C15 Mo2 P1 90.24(19) . .
C13 Mo2 P1 148.49(19) . .
P2 Au1 P1 165.57(7) . .
P2 Au1 Mo1 139.81(5) . .
P1 Au1 Mo1 53.09(5) . .
Mo1 P1 Au1 71.80(6) . .
Mo1 P1 Mo2 146.76(9) . .
Au1 P1 Mo2 112.23(7) . .
Mo1 P1 H1 110(3) . .
Au1 P1 H1 100(3) . .
Mo2 P1 H1 102(3) . .
C37 P2 C34 105.3(7) . .
C37 P2 C31 109.8(5) . .
C34 P2 C31 106.7(5) . .
C37 P2 Au1 114.8(4) . .
C34 P2 Au1 108.5(4) . .
C31 P2 Au1 111.2(3) . .
O1 C1 Mo1 177.3(7) . .
O2 C2 Mo1 177.8(8) . .
C4 C3 C7 106.9(13) . .
C4 C3 Mo1 73.0(9) . .
C7 C3 Mo1 69.5(7) . .
C4 C3 H3 126.5 . .
C7 C3 H3 126.5 . .
Mo1 C3 H3 122.7 . .
C3 C4 C5 112.4(15) . .
C3 C4 Mo1 73.4(9) . .
C5 C4 Mo1 73.2(9) . .
C3 C4 H4 123.8 . .
C5 C4 H4 123.8 . .
Mo1 C4 H4 121.1 . .
C4 C5 C6 107.1(14) . .
C4 C5 Mo1 72.5(9) . .
C6 C5 Mo1 70.7(7) . .
C4 C5 H5 126.4 . .
C6 C5 H5 126.4 . .
Mo1 C5 H5 122.1 . .
C7 C6 C5 109.7(13) . .
C7 C6 Mo1 72.0(7) . .
C5 C6 Mo1 73.4(8) . .
C7 C6 H6 125.1 . .
C5 C6 H6 125.1 . .
Mo1 C6 H6 121.1 . .
C6 C7 C3 103.7(12) . .
C6 C7 Mo1 72.3(8) . .
C3 C7 Mo1 72.1(7) . .
C6 C7 H7 128.1 . .
C3 C7 H7 128.1 . .
Mo1 C7 H7 119.7 . .
C4B C3B C7B 108(2) . .
C4B C3B Mo1 72.0(14) . .
C7B C3B Mo1 70.9(12) . .
C4B C3B H3B 125.8 . .
C7B C3B H3B 125.8 . .
Mo1 C3B H3B 122.9 . .
C5B C4B C3B 109(2) . .
C5B C4B Mo1 74.6(13) . .
C3B C4B Mo1 75.1(14) . .
C5B C4B H4B 125.6 . .
C3B C4B H4B 125.6 . .
Mo1 C4B H4B 116.7 . .
C4B C5B C6B 114(2) . .
C4B C5B Mo1 73.4(13) . .
C6B C5B Mo1 72.2(12) . .
C4B C5B H5B 122.9 . .
C6B C5B H5B 122.9 . .
Mo1 C5B H5B 123 . .
C5B C6B C7B 104.7(19) . .
C5B C6B Mo1 74.8(12) . .
C7B C6B Mo1 72.4(11) . .
C5B C6B H6B 127.6 . .
C7B C6B H6B 127.7 . .
Mo1 C6B H6B 117.5 . .
C3B C7B C6B 103.6(17) . .
C3B C7B Mo1 73.7(12) . .
C6B C7B Mo1 71.0(11) . .
C3B C7B H7B 128.2 . .
C6B C7B H7B 128.2 . .
Mo1 C7B H7B 119.3 . .
C12 C8 C9 110.8(7) . .
C12 C8 Mo2 72.4(5) . .
C9 C8 Mo2 73.8(4) . .
C12 C8 H8 124.6 . .
C9 C8 H8 124.6 . .
Mo2 C8 H8 120.8 . .
C10 C9 C8 107.9(8) . .
C10 C9 Mo2 72.0(4) . .
C8 C9 Mo2 71.1(4) . .
C10 C9 H9 126 . .
C8 C9 H9 126 . .
Mo2 C9 H9 122.5 . .
C9 C10 C11 108.0(7) . .
C9 C10 Mo2 73.6(4) . .
C11 C10 Mo2 71.1(4) . .
C9 C10 H10 126 . .
C11 C10 H10 126 . .
Mo2 C10 H10 121.1 . .
C12 C11 C10 107.5(8) . .
C12 C11 Mo2 72.0(4) . .
C10 C11 Mo2 72.4(4) . .
C12 C11 H11 126.3 . .
C10 C11 H11 126.3 . .
Mo2 C11 H11 121.1 . .
C8 C12 C11 105.9(8) . .
C8 C12 Mo2 72.3(4) . .
C11 C12 Mo2 71.8(5) . .
C8 C12 H12 127.1 . .
C11 C12 H12 127.1 . .
Mo2 C12 H12 120.8 . .
C18 C13 C14 118.5(7) . .
C18 C13 C19 122.8(7) . .
C14 C13 C19 118.6(6) . .
C18 C13 Mo2 67.9(4) . .
C14 C13 Mo2 67.6(4) . .
C19 C13 Mo2 141.1(5) . .
C13 C14 C15 121.1(7) . .
C13 C14 Mo2 77.2(4) . .
C15 C14 Mo2 75.7(4) . .
C13 C14 H14 119.4 . .
C15 C14 H14 119.4 . .
Mo2 C14 H14 118.5 . .
C14 C15 C16 115.5(7) . .
C14 C15 C23 120.2(6) . .
C16 C15 C23 123.4(6) . .
C14 C15 Mo2 68.6(4) . .
C16 C15 Mo2 70.6(4) . .
C23 C15 Mo2 139.5(5) . .
C17 C16 C15 125.3(7) . .
C17 C16 Mo2 71.6(4) . .
C15 C16 Mo2 73.6(4) . .
C17 C16 H16 117.4 . .
C15 C16 H16 117.4 . .
Mo2 C16 H16 130.5 . .
C16 C17 C18 115.2(6) . .
C16 C17 C27 125.0(6) . .
C18 C17 C27 119.0(7) . .
C16 C17 Mo2 73.1(4) . .
C18 C17 Mo2 70.6(4) . .
C27 C17 Mo2 133.9(5) . .
C13 C18 C17 122.4(7) . .
C13 C18 Mo2 77.1(4) . .
C17 C18 Mo2 73.0(4) . .
C13 C18 H18 118.8 . .
C17 C18 H18 118.8 . .
Mo2 C18 H18 122.4 . .
C20 C19 C22 109.8(7) . .
C20 C19 C21 108.0(7) . .
C22 C19 C21 107.9(7) . .
C20 C19 C13 112.8(6) . .
C22 C19 C13 113.8(6) . .
C21 C19 C13 104.0(6) . .
C19 C20 H20A 109.5 . .
C19 C20 H20B 109.5 . .
H20A C20 H20B 109.5 . .
C19 C20 H20C 109.5 . .
H20A C20 H20C 109.5 . .
H20B C20 H20C 109.5 . .
C19 C21 H21A 109.5 . .
C19 C21 H21B 109.5 . .
H21A C21 H21B 109.5 . .
C19 C21 H21C 109.5 . .
H21A C21 H21C 109.5 . .
H21B C21 H21C 109.5 . .
C19 C22 H22A 109.5 . .
C19 C22 H22B 109.5 . .
H22A C22 H22B 109.5 . .
C19 C22 H22C 109.5 . .
H22A C22 H22C 109.5 . .
H22B C22 H22C 109.5 . .
C15 C23 C24 113.9(7) . .
C15 C23 C26 112.3(6) . .
C24 C23 C26 108.7(8) . .
C15 C23 C25 106.1(7) . .
C24 C23 C25 108.2(7) . .
C26 C23 C25 107.3(7) . .
C23 C24 H24A 109.5 . .
C23 C24 H24B 109.5 . .
H24A C24 H24B 109.5 . .
C23 C24 H24C 109.5 . .
H24A C24 H24C 109.5 . .
H24B C24 H24C 109.5 . .
C23 C25 H25A 109.5 . .
C23 C25 H25B 109.5 . .
H25A C25 H25B 109.5 . .
C23 C25 H25C 109.5 . .
H25A C25 H25C 109.5 . .
H25B C25 H25C 109.5 . .
C23 C26 H26A 109.5 . .
C23 C26 H26B 109.5 . .
H26A C26 H26B 109.5 . .
C23 C26 H26C 109.5 . .
H26A C26 H26C 109.5 . .
H26B C26 H26C 109.5 . .
C17 C27 C29 111.7(7) . .
C17 C27 C28 113.2(6) . .
C29 C27 C28 106.0(6) . .
C17 C27 C30 107.7(6) . .
C29 C27 C30 108.1(6) . .
C28 C27 C30 110.1(7) . .
C27 C28 H28A 109.5 . .
C27 C28 H28B 109.5 . .
H28A C28 H28B 109.5 . .
C27 C28 H28C 109.5 . .
H28A C28 H28C 109.5 . .
H28B C28 H28C 109.5 . .
C27 C29 H29A 109.5 . .
C27 C29 H29B 109.5 . .
H29A C29 H29B 109.5 . .
C27 C29 H29C 109.5 . .
H29A C29 H29C 109.5 . .
H29B C29 H29C 109.5 . .
C27 C30 H30A 109.5 . .
C27 C30 H30B 109.5 . .
H30A C30 H30B 109.5 . .
C27 C30 H30C 109.5 . .
H30A C30 H30C 109.5 . .
H30B C30 H30C 109.5 . .
C33 C31 C32 111.7(7) . .
C33 C31 P2 111.7(6) . .
C32 C31 P2 109.9(5) . .
C33 C31 H31 107.8 . .
C32 C31 H31 107.8 . .
P2 C31 H31 107.8 . .
C31 C32 H32A 109.5 . .
C31 C32 H32B 109.5 . .
H32A C32 H32B 109.5 . .
C31 C32 H32C 109.5 . .
H32A C32 H32C 109.5 . .
H32B C32 H32C 109.5 . .
C31 C33 H33A 109.5 . .
C31 C33 H33B 109.5 . .
H33A C33 H33B 109.5 . .
C31 C33 H33C 109.5 . .
H33A C33 H33C 109.5 . .
H33B C33 H33C 109.5 . .
C36 C34 C35 118.2(10) . .
C36 C34 P2 115.0(9) . .
C35 C34 P2 115.2(10) . .
C36 C34 H34 101.4 . .
C35 C34 H34 101.4 . .
P2 C34 H34 101.4 . .
C34 C35 H35A 109.5 . .
C34 C35 H35B 109.5 . .
H35A C35 H35B 109.5 . .
C34 C35 H35C 109.5 . .
H35A C35 H35C 109.5 . .
H35B C35 H35C 109.5 . .
C34 C36 H36A 109.5 . .
C34 C36 H36B 109.5 . .
H36A C36 H36B 109.5 . .
C34 C36 H36C 109.5 . .
H36A C36 H36C 109.5 . .
H36B C36 H36C 109.5 . .
C38 C37 C39 112.7(10) . .
C38 C37 P2 117.2(8) . .
C39 C37 P2 117.0(8) . .
C38 C37 H37 102.3 . .
C39 C37 H37 102.3 . .
P2 C37 H37 102.3 . .
C64 B1 C56 113.8(6) . .
C64 B1 C40 103.2(5) . .
C56 B1 C40 112.1(6) . .
C64 B1 C48 113.3(6) . .
C56 B1 C48 103.5(5) . .
C40 B1 C48 111.4(6) . .
C41 C40 C45 116.3(6) . .
C41 C40 B1 123.4(6) . .
C45 C40 B1 119.6(6) . .
C40 C41 C42 122.8(7) . .
C40 C41 H41 118.6 . .
C42 C41 H41 118.6 . .
C41 C42 C43 119.5(7) . .
C41 C42 C46 119.5(7) . .
C43 C42 C46 120.9(7) . .
C44 C43 C42 118.6(7) . .
C44 C43 H43 120.7 . .
C42 C43 H43 120.7 . .
C43 C44 C45 121.2(7) . .
C43 C44 C47 120.2(7) . .
C45 C44 C47 118.5(7) . .
C44 C45 C40 121.5(7) . .
C44 C45 H45 119.2 . .
C40 C45 H45 119.2 . .
F2 C46 F3 107.1(8) . .
F2 C46 F1 104.5(7) . .
F3 C46 F1 105.1(8) . .
F2 C46 C42 114.1(7) . .
F3 C46 C42 112.8(7) . .
F1 C46 C42 112.5(7) . .
F5B C47 F4 117.3(10) . .
F5B C47 F6 82.5(9) . .
F4 C47 F6 103.4(9) . .
F5B C47 F6B 108.9(11) . .
F4 C47 F6B 82.9(9) . .
F5B C47 F4B 109.9(10) . .
F6 C47 F4B 122.4(9) . .
F6B C47 F4B 103.2(9) . .
F4 C47 F5 106.8(9) . .
F6 C47 F5 103.6(9) . .
F6B C47 F5 128.4(10) . .
F4B C47 F5 93.9(8) . .
F5B C47 C44 115.7(8) . .
F4 C47 C44 117.0(9) . .
F6 C47 C44 114.9(8) . .
F6B C47 C44 109.3(9) . .
F4B C47 C44 109.1(8) . .
F5 C47 C44 110.1(7) . .
C49 C48 C53 115.1(6) . .
C49 C48 B1 124.0(7) . .
C53 C48 B1 120.5(6) . .
C50 C49 C48 122.5(7) . .
C50 C49 H49 118.8 . .
C48 C49 H49 118.8 . .
C49 C50 C51 121.4(7) . .
C49 C50 C54 120.7(7) . .
C51 C50 C54 117.8(7) . .
C52 C51 C50 118.1(7) . .
C52 C51 H51 121 . .
C50 C51 H51 121 . .
C53 C52 C51 120.0(7) . .
C53 C52 C55 119.8(7) . .
C51 C52 C55 120.1(7) . .
C52 C53 C48 122.9(7) . .
C52 C53 H53 118.6 . .
C48 C53 H53 118.6 . .
F9 C54 F7 105.7(6) . .
F9 C54 F8 106.2(6) . .
F7 C54 F8 105.3(7) . .
F9 C54 C50 114.1(7) . .
F7 C54 C50 112.2(6) . .
F8 C54 C50 112.7(6) . .
F12 C55 F11 106.7(7) . .
F12 C55 F10 107.9(6) . .
F11 C55 F10 104.7(6) . .
F12 C55 C52 113.7(7) . .
F11 C55 C52 112.4(6) . .
F10 C55 C52 111.0(6) . .
C61 C56 C57 114.1(6) . .
C61 C56 B1 122.4(6) . .
C57 C56 B1 123.4(6) . .
C58 C57 C56 123.5(7) . .
C58 C57 H57 118.3 . .
C56 C57 H57 118.3 . .
C57 C58 C59 120.2(7) . .
C57 C58 C62 119.8(7) . .
C59 C58 C62 119.9(7) . .
C60 C59 C58 117.2(7) . .
C60 C59 H59 121.4 . .
C58 C59 H59 121.4 . .
C61 C60 C59 120.8(8) . .
C61 C60 C63 119.6(7) . .
C59 C60 C63 119.6(7) . .
C60 C61 C56 124.3(7) . .
C60 C61 H61 117.8 . .
C56 C61 H61 117.8 . .
F13 C62 F15 106.1(7) . .
F13 C62 F14 104.4(7) . .
F15 C62 F14 108.3(7) . .
F13 C62 C58 113.2(6) . .
F15 C62 C58 112.9(7) . .
F14 C62 C58 111.5(7) . .
F16A C63 F18B 119.1(9) . .
F16A C63 F17B 78.7(9) . .
F18B C63 F17B 106.3(10) . .
F16A C63 F18A 109.6(9) . .
F17B C63 F18A 125.7(11) . .
F16A C63 F17A 102.4(10) . .
F18B C63 F17A 81.6(9) . .
F18A C63 F17A 103.0(9) . .
F18B C63 F16B 105.9(8) . .
F17B C63 F16B 107.8(9) . .
F18A C63 F16B 89.0(8) . .
F17A C63 F16B 128.8(9) . .
F16A C63 C60 118.6(8) . .
F18B C63 C60 115.4(8) . .
F17B C63 C60 110.9(8) . .
F18A C63 C60 110.5(8) . .
F17A C63 C60 111.5(8) . .
F16B C63 C60 110.1(8) . .
C69 C64 C65 116.2(7) . .
C69 C64 B1 122.6(6) . .
C65 C64 B1 120.9(7) . .
C66 C65 C64 121.4(7) . .
C66 C65 H65 119.3 . .
C64 C65 H65 119.3 . .
C67 C66 C65 121.3(7) . .
C67 C66 C70 120.9(7) . .
C65 C66 C70 117.8(7) . .
C66 C67 C68 118.4(7) . .
C66 C67 H67 120.8 . .
C68 C67 H67 120.8 . .
C67 C68 C69 120.5(7) . .
C67 C68 C71 120.2(7) . .
C69 C68 C71 119.3(6) . .
C64 C69 C68 122.3(7) . .
C64 C69 H69 118.9 . .
C68 C69 H69 118.9 . .
F20 C70 F21 104.7(7) . .
F20 C70 F19 104.8(7) . .
F21 C70 F19 105.8(7) . .
F20 C70 C66 113.5(7) . .
F21 C70 C66 113.4(7) . .
F19 C70 C66 113.8(7) . .
F24 C71 F22 106.0(7) . .
F24 C71 F23 104.0(7) . .
F22 C71 F23 104.7(6) . .
F24 C71 C68 114.3(6) . .
F22 C71 C68 113.8(6) . .
F23 C71 C68 113.0(6) . .
C92 C91 H91A 109.5 . .
C92 C91 H91B 109.5 . .
H91A C91 H91B 109.5 . .
C92 C91 H91C 109.5 . .
H91A C91 H91C 109.5 . .
H91B C91 H91C 109.5 . .
C93 C92 C91 113.7(7) . .
C93 C92 H92A 108.8 . .
C91 C92 H92A 108.8 . .
C93 C92 H92B 108.8 . .
C91 C92 H92B 108.8 . .
H92A C92 H92B 107.7 . .
C92 C93 C93 115.2(9) . 2_665
C92 C93 H93A 108.5 . .
C93 C93 H93A 108.5 2_665 .
C92 C93 H93B 108.5 . .
C93 C93 H93B 108.5 2_665 .
H93A C93 H93B 107.5 . .

loop_
_geom_bond_atom_site_label_1
_geom_bond_atom_site_label_2
_geom_bond_distance
_geom_bond_site_symmetry_2
Mo1 C2 1.929(9) .
Mo1 C1 1.959(9) .
Mo1 C6B 2.32(2) .
Mo1 C7 2.330(13) .
Mo1 C6 2.334(13) .
Mo1 C7B 2.334(17) .
Mo1 C4B 2.33(2) .
Mo1 C5B 2.347(17) .
Mo1 P1 2.3601(19) .
Mo1 C4 2.362(16) .
Mo1 C3 2.367(14) .
Mo1 C3B 2.37(2) .
Mo1 Au1 2.8038(6) .
Mo2 C14 2.268(6) .
Mo2 C18 2.272(7) .
Mo2 C11 2.299(8) .
Mo2 C8 2.301(7) .
Mo2 C12 2.302(8) .
Mo2 C17 2.303(6) .
Mo2 C10 2.316(7) .
Mo2 C16 2.321(6) .
Mo2 C9 2.335(7) .
Mo2 C15 2.361(7) .
Mo2 C13 2.391(8) .
Mo2 P1 2.5098(19) .
Au1 P2 2.313(2) .
Au1 P1 2.4208(19) .
P1 H1 1.45(6) .
P2 C37 1.811(9) .
P2 C34 1.844(11) .
P2 C31 1.848(7) .
O1 C1 1.154(9) .
O2 C2 1.182(10) .
C3 C4 1.37(2) .
C3 C7 1.55(2) .
C3 H3 0.93 .
C4 C5 1.39(2) .
C4 H4 0.93 .
C5 C6 1.45(2) .
C5 H5 0.93 .
C6 C7 1.43(2) .
C6 H6 0.93 .
C7 H7 0.93 .
C3B C4B 1.33(4) .
C3B C7B 1.43(3) .
C3B H3B 0.93 .
C4B C5B 1.29(4) .
C4B H4B 0.93 .
C5B C6B 1.33(3) .
C5B H5B 0.93 .
C6B C7B 1.46(3) .
C6B H6B 0.93 .
C7B H7B 0.93 .
C8 C12 1.394(11) .
C8 C9 1.400(11) .
C8 H8 0.93 .
C9 C10 1.376(11) .
C9 H9 0.93 .
C10 C11 1.445(12) .
C10 H10 0.93 .
C11 C12 1.430(11) .
C11 H11 0.93 .
C12 H12 0.93 .
C13 C18 1.408(10) .
C13 C14 1.413(11) .
C13 C19 1.556(10) .
C14 C15 1.422(10) .
C14 H14 0.93 .
C15 C16 1.437(10) .
C15 C23 1.505(11) .
C16 C17 1.402(10) .
C16 H16 0.93 .
C17 C18 1.429(9) .
C17 C27 1.516(9) .
C18 H18 0.93 .
C19 C20 1.534(11) .
C19 C22 1.536(10) .
C19 C21 1.543(11) .
C20 H20A 0.96 .
C20 H20B 0.96 .
C20 H20C 0.96 .
C21 H21A 0.96 .
C21 H21B 0.96 .
C21 H21C 0.96 .
C22 H22A 0.96 .
C22 H22B 0.96 .
C22 H22C 0.96 .
C23 C24 1.518(11) .
C23 C26 1.525(11) .
C23 C25 1.544(11) .
C24 H24A 0.96 .
C24 H24B 0.96 .
C24 H24C 0.96 .
C25 H25A 0.96 .
C25 H25B 0.96 .
C25 H25C 0.96 .
C26 H26A 0.96 .
C26 H26B 0.96 .
C26 H26C 0.96 .
C27 C29 1.531(11) .
C27 C28 1.534(10) .
C27 C30 1.551(10) .
C28 H28A 0.96 .
C28 H28B 0.96 .
C28 H28C 0.96 .
C29 H29A 0.96 .
C29 H29B 0.96 .
C29 H29C 0.96 .
C30 H30A 0.96 .
C30 H30B 0.96 .
C30 H30C 0.96 .
C31 C33 1.477(11) .
C31 C32 1.522(10) .
C31 H31 0.98 .
C32 H32A 0.96 .
C32 H32B 0.96 .
C32 H32C 0.96 .
C33 H33A 0.96 .
C33 H33B 0.96 .
C33 H33C 0.96 .
C34 C36 1.425(15) .
C34 C35 1.523(14) .
C34 H34 0.98 .
C35 H35A 0.96 .
C35 H35B 0.96 .
C35 H35C 0.96 .
C36 H36A 0.96 .
C36 H36B 0.96 .
C36 H36C 0.96 .
C37 C38 1.405(14) .
C37 C39 1.538(13) .
C37 H37 0.98 .
C38 H38A 0.96 .
C38 H38B 0.96 .
C38 H38C 0.96 .
C39 H39A 0.96 .
C39 H39B 0.96 .
C39 H39C 0.96 .
B1 C64 1.619(11) .
B1 C56 1.628(10) .
B1 C40 1.645(11) .
B1 C48 1.647(10) .
C40 C41 1.390(10) .
C40 C45 1.411(9) .
C41 C42 1.395(10) .
C41 H41 0.93 .
C42 C43 1.407(10) .
C42 C46 1.478(11) .
C43 C44 1.380(10) .
C43 H43 0.93 .
C44 C45 1.389(10) .
C44 C47 1.493(10) .
C45 H45 0.93 .
C46 F2 1.314(10) .
C46 F3 1.318(11) .
C46 F1 1.331(9) .
C47 F5B 1.268(14) .
C47 F4 1.281(14) .
C47 F6 1.360(13) .
C47 F6B 1.360(16) .
C47 F4B 1.393(14) .
C47 F5 1.418(13) .
C48 C49 1.412(9) .
C48 C53 1.415(10) .
C49 C50 1.368(10) .
C49 H49 0.93 .
C50 C51 1.402(11) .
C50 C54 1.491(10) .
C51 C52 1.393(9) .
C51 H51 0.93 .
C52 C53 1.392(10) .
C52 C55 1.493(11) .
C53 H53 0.93 .
C54 F9 1.332(9) .
C54 F7 1.336(9) .
C54 F8 1.337(9) .
C55 F12 1.306(9) .
C55 F11 1.335(9) .
C55 F10 1.351(8) .
C56 C61 1.394(10) .
C56 C57 1.403(10) .
C57 C58 1.389(9) .
C57 H57 0.93 .
C58 C59 1.408(11) .
C58 C62 1.487(10) .
C59 C60 1.394(11) .
C59 H59 0.93 .
C60 C61 1.371(10) .
C60 C63 1.490(11) .
C61 H61 0.93 .
C62 F13 1.325(9) .
C62 F15 1.327(9) .
C62 F14 1.338(9) .
C63 F16A 1.254(12) .
C63 F18B 1.301(13) .
C63 F17B 1.330(15) .
C63 F18A 1.365(13) .
C63 F17A 1.409(15) .
C63 F16B 1.413(12) .
C64 C69 1.392(10) .
C64 C65 1.404(10) .
C65 C66 1.398(10) .
C65 H65 0.93 .
C66 C67 1.374(10) .
C66 C70 1.492(10) .
C67 C68 1.383(10) .
C67 H67 0.93 .
C68 C69 1.398(10) .
C68 C71 1.473(10) .
C69 H69 0.93 .
C70 F20 1.313(10) .
C70 F21 1.315(9) .
C70 F19 1.323(10) .
C71 F24 1.308(9) .
C71 F22 1.319(9) .
C71 F23 1.329(8) .
C91 C92 1.541(12) .
C91 H91A 0.96 .
C91 H91B 0.96 .
C91 H91C 0.96 .
C92 C93 1.502(11) .
C92 H92A 0.97 .
C92 H92B 0.97 .
C93 C93 1.514(16) 2_665
C93 H93A 0.97 .
C93 H93B 0.97 .
